data_7214605
loop_
_publ_author_name
'Wang, Jing'
'N\"ather, Christian'
'Speldrich, Manfred'
'K\"ogerler, Paul'
'Bensch, Wolfgang'

_publ_section_title
;
 Chain and layer networks of germanato-polyoxovanadates
;
_journal_issue 47
_journal_name_full CrystEngComm
_journal_page_first 10238
_journal_paper_doi 10.1039/c3ce41512k
_journal_volume 15
_journal_year 2013
_chemical_formula_sum 'C36 H118 Ge6 N24 Ni4 O51 V15'
_chemical_formula_weight 3138.02
_chemical_name_systematic
; 
 ? 
;
_space_group_IT_number 15
_symmetry_cell_setting monoclinic
_symmetry_space_group_name_Hall '-C 2yc'
_symmetry_space_group_name_H-M 'C 1 2/c 1'
_atom_sites_solution_hydrogens geom
_atom_sites_solution_primary direct
_atom_sites_solution_secondary difmap
_audit_creation_method SHELXL-97
_cell_angle_alpha 90.00
_cell_angle_beta 91.5730(10)
_cell_angle_gamma 90.00
_cell_formula_units_Z 4
_cell_length_a 26.9906(4)
_cell_length_b 14.7778(3)
_cell_length_c 24.9887(4)
_cell_measurement_reflns_used 10614
_cell_measurement_temperature 293(2)
_cell_measurement_theta_max 26.0
_cell_measurement_theta_min 1.5
_cell_volume 9963.3(3)
_computing_cell_refinement 'STOE-IPDS Program Package'
_computing_data_collection 'STOE-IPDS Program Package'
_computing_data_reduction 'STOE-IPDS Program Package'
_computing_molecular_graphics 'Bruker SHELXTL'
_computing_publication_material 'Bruker SHELXTL'
_computing_structure_refinement 'SHELXL-97 (Sheldrick, 1997)'
_computing_structure_solution 'SHELXS-97 (Sheldrick, 1990)'
_diffrn_ambient_temperature 293(2)
_diffrn_measured_fraction_theta_full 0.999
_diffrn_measured_fraction_theta_max 0.999
_diffrn_radiation_monochromator graphite
_diffrn_radiation_source 'fine-focus sealed tube'
_diffrn_radiation_type MoK\a
_diffrn_radiation_wavelength 0.71073
_diffrn_reflns_av_R_equivalents 0.0699
_diffrn_reflns_av_sigmaI/netI 0.0309
_diffrn_reflns_limit_h_max 33
_diffrn_reflns_limit_h_min -31
_diffrn_reflns_limit_k_max 18
_diffrn_reflns_limit_k_min -18
_diffrn_reflns_limit_l_max 30
_diffrn_reflns_limit_l_min -30
_diffrn_reflns_number 68940
_diffrn_reflns_theta_full 26.00
_diffrn_reflns_theta_max 26.00
_diffrn_reflns_theta_min 1.51
_exptl_absorpt_coefficient_mu 3.941
_exptl_absorpt_correction_T_max 0.782
_exptl_absorpt_correction_T_min 0.621
_exptl_absorpt_correction_type numerical
_exptl_absorpt_process_details 'X-Shape (STOE & CIE, 1998)'
_exptl_crystal_colour black
_exptl_crystal_density_diffrn 2.092
_exptl_crystal_density_method 'not measured'
_exptl_crystal_description polyhedra
_exptl_crystal_F_000 6236
_exptl_crystal_size_max 0.15
_exptl_crystal_size_mid 0.10
_exptl_crystal_size_min 0.06
_refine_diff_density_max 3.513
_refine_diff_density_min -1.059
_refine_diff_density_rms 0.142
_refine_ls_extinction_coef 0.00025(3)
_refine_ls_extinction_expression Fc^*^=kFc[1+0.001xFc^2^\l^3^/sin(2\q)]^-1/4^
_refine_ls_extinction_method SHELXL
_refine_ls_goodness_of_fit_ref 1.115
_refine_ls_hydrogen_treatment constr
_refine_ls_matrix_type full
_refine_ls_number_parameters 625
_refine_ls_number_reflns 9771
_refine_ls_number_restraints 0
_refine_ls_restrained_S_all 1.115
_refine_ls_R_factor_all 0.0619
_refine_ls_R_factor_gt 0.0566
_refine_ls_shift/su_max 0.001
_refine_ls_shift/su_mean 0.000
_refine_ls_structure_factor_coef Fsqd
_refine_ls_weighting_details 'calc w=1/[\s^2^(Fo^2^)+(0.0650P)^2^+86.2935P] where P=(Fo^2^+2Fc^2^)/3'
_refine_ls_weighting_scheme calc
_refine_ls_wR_factor_gt 0.1387
_refine_ls_wR_factor_ref 0.1425
_reflns_number_gt 9027
_reflns_number_total 9771
_reflns_threshold_expression >2sigma(I)
_cod_data_source_file c3ce41512k.txt
_cod_data_source_block Jwang425
_cod_depositor_comments
;
The following automatic conversions were performed:

'_exptl_absorpt_correction_type' value 'Numerical' changed to
'numerical' according to
/usr/data/users/saulius/automatic-downloads/retrospective/RSC/lib/dictionaries/cif_core.dic
dictionary named 'cif_core.dic' version 2.4.2 from 2011-04-26.

Automatic conversion script
Id: cif_fix_values 2281 2013-09-26 08:29:07Z andrius 
;
_cod_original_sg_symbol_H-M 'C 2/c'
_cod_database_code 7214605

loop_
_symmetry_equiv_pos_as_xyz
'x, y, z'
'-x, y, -z+1/2'
'x+1/2, y+1/2, z'
'-x+1/2, y+1/2, -z+1/2'
'-x, -y, -z'
'x, -y, z-1/2'
'-x+1/2, -y+1/2, -z'
'x+1/2, -y+1/2, z-1/2'

loop_
_atom_site_label
_atom_site_type_symbol
_atom_site_fract_x
_atom_site_fract_y
_atom_site_fract_z
_atom_site_U_iso_or_equiv
_atom_site_adp_type
_atom_site_occupancy
_atom_site_symmetry_multiplicity
_atom_site_calc_flag
_atom_site_refinement_flags
_atom_site_disorder_assembly
_atom_site_disorder_group
Ge1 Ge 0.37868(2) 0.51136(4) 0.25295(3) 0.03535(16) Uani 1 1 d . . .
Ge2 Ge 0.55091(2) 1.02739(4) 0.22858(2) 0.03399(16) Uani 1 1 d . . .
Ge3 Ge 0.65049(2) 0.65864(4) 0.32585(2) 0.03368(16) Uani 1 1 d . . .
Ni1 Ni 0.73974(4) 0.28910(6) 0.33488(3) 0.0455(2) Uani 1 1 d . . .
Ni2 Ni 0.56011(3) 0.70538(6) 0.53178(3) 0.0435(2) Uani 1 1 d . . .
V1 V 0.36594(4) 0.72834(7) 0.30403(4) 0.0345(2) Uani 1 1 d . . .
V2 V 0.43151(4) 0.85498(6) 0.35666(4) 0.0330(2) Uani 1 1 d . . .
V3 V 0.53913(4) 0.92630(6) 0.35233(4) 0.0332(2) Uani 1 1 d . . .
V4 V 0.62374(4) 0.86828(6) 0.28353(4) 0.0329(2) Uani 1 1 d . . .
V5 V 0.55236(4) 0.74546(6) 0.38820(4) 0.0306(2) Uani 1 1 d . . .
V6 V 0.54329(4) 0.54671(6) 0.35349(4) 0.0339(2) Uani 1 1 d . . .
V7 V 0.44079(4) 0.60278(6) 0.35861(4) 0.0331(2) Uani 1 1 d . . .
V8 V 0.5000 0.47001(9) 0.2500 0.0327(3) Uani 1 2 d S . .
O1 O 0.38814(16) 0.6000(3) 0.29929(17) 0.0380(9) Uani 1 1 d . . .
O2 O 0.64632(16) 0.7393(3) 0.27479(16) 0.0366(9) Uani 1 1 d . . .
O3 O 0.61061(16) 0.8496(3) 0.20795(17) 0.0380(9) Uani 1 1 d . . .
O4 O 0.41706(16) 0.7262(3) 0.35726(17) 0.0386(9) Uani 1 1 d . . .
O5 O 0.31190(17) 0.7331(3) 0.33069(18) 0.0444(10) Uani 1 1 d . . .
O6 O 0.52976(16) 0.9572(3) 0.17674(16) 0.0366(9) Uani 1 1 d . . .
O7 O 0.49937(16) 0.8301(3) 0.37889(16) 0.0371(9) Uani 1 1 d . . .
O8 O 0.40060(18) 0.8973(3) 0.40451(18) 0.0470(11) Uani 1 1 d . . .
O9 O 0.57040(16) 0.9621(3) 0.28362(17) 0.0378(9) Uani 1 1 d . . .
O10 O 0.58876(16) 0.8328(3) 0.34628(16) 0.0363(9) Uani 1 1 d . . .
O11 O 0.55621(19) 0.9949(3) 0.39907(18) 0.0471(11) Uani 1 1 d . . .
O12 O 0.67505(18) 0.9208(3) 0.2949(2) 0.0478(11) Uani 1 1 d . . .
O13 O 0.56948(17) 0.7507(3) 0.45062(16) 0.0375(9) Uani 1 1 d . . .
O14 O 0.59379(16) 0.6459(3) 0.35618(16) 0.0375(9) Uani 1 1 d . . .
O15 O 0.50627(16) 0.6453(3) 0.38157(16) 0.0360(9) Uani 1 1 d . . .
O16 O 0.51967(16) 0.5165(3) 0.18169(17) 0.0375(9) Uani 1 1 d . . .
O17 O 0.43438(16) 0.5030(3) 0.21755(16) 0.0387(9) Uani 1 1 d . . .
O18 O 0.5577(2) 0.4762(3) 0.4008(2) 0.0517(12) Uani 1 1 d . . .
O19 O 0.41760(18) 0.5510(3) 0.40874(17) 0.0454(10) Uani 1 1 d . . .
O20 O 0.5000 0.3607(4) 0.2500 0.0397(13) Uani 1 2 d S . .
O21 O 0.35736(18) 0.4120(3) 0.27696(19) 0.0463(11) Uani 1 1 d . . .
O22 O 0.5000 1.0913(4) 0.2500 0.0390(13) Uani 1 2 d S . .
O23 O 0.59774(18) 1.0968(3) 0.20650(19) 0.0467(11) Uani 1 1 d . . .
O24 O 0.69788(18) 0.6884(3) 0.37038(19) 0.0459(11) Uani 1 1 d . . .
O25 O 0.66479(16) 0.5545(3) 0.29568(17) 0.0384(9) Uani 1 1 d . . .
O26 O 0.5000 0.7302(14) 0.2500 0.174(7) Uani 1 2 d S . .
O27 O 0.4120(2) 0.2694(4) 0.2705(4) 0.087(2) Uani 1 1 d . . .
N1 N 0.7084(2) 0.1614(5) 0.3262(3) 0.0566(15) Uani 1 1 d . A .
N2 N 0.7365(2) 0.2903(4) 0.2506(2) 0.0504(14) Uani 1 1 d . A .
H1N H 0.7188 0.3384 0.2389 0.061 Uiso 1 1 calc R . .
H2N H 0.7673 0.2947 0.2379 0.061 Uiso 1 1 calc R . .
N3 N 0.7456(3) 0.2480(5) 0.4167(3) 0.0660(18) Uani 1 1 d . A .
H3N H 0.7771 0.2547 0.4289 0.079 Uiso 1 1 calc R . .
H4N H 0.7260 0.2831 0.4367 0.079 Uiso 1 1 calc R . .
N4 N 0.6662(3) 0.3309(6) 0.3377(3) 0.082(2) Uani 1 1 d . A .
H5N H 0.6635 0.3793 0.3593 0.098 Uiso 1 1 calc R . .
H6N H 0.6547 0.3461 0.3048 0.098 Uiso 1 1 calc R . .
C1 C 0.7221(3) 0.1305(5) 0.2722(3) 0.0590(19) Uani 1 1 d . . .
H1A H 0.7027 0.0776 0.2622 0.071 Uiso 1 1 calc R A .
H1B H 0.7568 0.1136 0.2726 0.071 Uiso 1 1 calc R . .
C2 C 0.7128(3) 0.2054(5) 0.2312(3) 0.0559(18) Uani 1 1 d . A .
H2A H 0.7264 0.1882 0.1972 0.067 Uiso 1 1 calc R . .
H2B H 0.6774 0.2148 0.2259 0.067 Uiso 1 1 calc R . .
C3 C 0.7323(4) 0.1049(6) 0.3689(4) 0.073(2) Uani 1 1 d . . .
H3A H 0.7665 0.0933 0.3602 0.087 Uiso 1 1 calc R A .
H3B H 0.7153 0.0472 0.3709 0.087 Uiso 1 1 calc R . .
C4 C 0.7304(4) 0.1521(7) 0.4217(4) 0.083(3) Uani 1 1 d . A .
H4A H 0.6970 0.1492 0.4349 0.100 Uiso 1 1 calc R . .
H4B H 0.7523 0.1218 0.4474 0.100 Uiso 1 1 calc R . .
C5 C 0.6539(3) 0.1675(9) 0.3315(4) 0.084(3) Uani 1 1 d . . .
H5A H 0.6426 0.1163 0.3521 0.101 Uiso 1 1 calc R A .
H5B H 0.6382 0.1641 0.2962 0.101 Uiso 1 1 calc R . .
C6 C 0.6379(4) 0.2545(10) 0.3585(4) 0.098(4) Uani 1 1 d . A .
H6A H 0.6028 0.2644 0.3518 0.117 Uiso 1 1 calc R . .
H6B H 0.6437 0.2497 0.3969 0.117 Uiso 1 1 calc R . .
N11 N 0.5173(2) 0.8181(4) 0.5500(2) 0.0482(13) Uani 1 1 d . . .
N12 N 0.6197(2) 0.7916(4) 0.5492(3) 0.0536(15) Uani 1 1 d . . .
H11N H 0.6392 0.7673 0.5753 0.064 Uiso 1 1 calc R . .
H12N H 0.6380 0.7989 0.5200 0.064 Uiso 1 1 calc R . .
N13 N 0.4906(2) 0.6537(5) 0.5044(2) 0.0559(16) Uani 1 1 d . . .
H13N H 0.4930 0.6338 0.4705 0.067 Uiso 1 1 calc R . .
H14N H 0.4819 0.6067 0.5250 0.067 Uiso 1 1 calc R . .
N14 N 0.5479(3) 0.6689(4) 0.6116(3) 0.0568(16) Uani 1 1 d . . .
H15N H 0.5448 0.6085 0.6146 0.068 Uiso 1 1 calc R . .
H16N H 0.5732 0.6873 0.6330 0.068 Uiso 1 1 calc R . .
C11 C 0.5507(4) 0.8986(5) 0.5415(3) 0.062(2) Uani 1 1 d . . .
H11A H 0.5542 0.9091 0.5035 0.075 Uiso 1 1 calc R . .
H11B H 0.5361 0.9522 0.5570 0.075 Uiso 1 1 calc R . .
C12 C 0.6002(4) 0.8815(6) 0.5671(4) 0.068(2) Uani 1 1 d . . .
H12A H 0.5976 0.8819 0.6057 0.082 Uiso 1 1 calc R . .
H12B H 0.6230 0.9291 0.5573 0.082 Uiso 1 1 calc R . .
C13 C 0.4757(3) 0.8190(6) 0.5120(3) 0.064(2) Uani 1 1 d . . .
H13A H 0.4868 0.8393 0.4774 0.076 Uiso 1 1 calc R . .
H13B H 0.4508 0.8612 0.5240 0.076 Uiso 1 1 calc R . .
C14 C 0.4528(3) 0.7242(7) 0.5065(4) 0.068(2) Uani 1 1 d . . .
H14A H 0.4319 0.7129 0.5367 0.082 Uiso 1 1 calc R . .
H14B H 0.4322 0.7217 0.4742 0.082 Uiso 1 1 calc R . .
C15 C 0.5018(3) 0.8115(5) 0.6067(3) 0.0554(18) Uani 1 1 d . . .
H15A H 0.4690 0.8375 0.6097 0.067 Uiso 1 1 calc R . .
H15B H 0.5245 0.8465 0.6293 0.067 Uiso 1 1 calc R . .
C16 C 0.5011(3) 0.7150(5) 0.6263(3) 0.0581(19) Uani 1 1 d . . .
H16A H 0.4979 0.7140 0.6648 0.070 Uiso 1 1 calc R . .
H16B H 0.4729 0.6834 0.6102 0.070 Uiso 1 1 calc R . .
N21 N 0.7248(2) 0.5567(4) 0.4446(2) 0.0522(14) Uani 1 1 d . . .
N22 N 0.7857(4) 0.4108(7) 0.3432(4) 0.050(2) Uani 0.65 1 d P A 1
H21N H 0.8141 0.3934 0.3599 0.060 Uiso 0.65 1 calc PR A 1
H22N H 0.7937 0.4273 0.3099 0.060 Uiso 0.65 1 calc PR A 1
N22' N 0.7587(8) 0.4266(14) 0.3300(9) 0.059(5) Uani 0.35 1 d P A 2
H23N H 0.7847 0.4277 0.3083 0.071 Uiso 0.35 1 calc PR A 2
H24N H 0.7334 0.4517 0.3111 0.071 Uiso 0.35 1 calc PR A 2
N23 N 0.6007(3) 0.5916(4) 0.5093(3) 0.0563(15) Uani 1 1 d . . .
H25N H 0.6024 0.5527 0.5370 0.068 Uiso 1 1 calc R . .
H26N H 0.5846 0.5638 0.4820 0.068 Uiso 1 1 calc R . .
N24 N 0.8199(4) 0.6421(6) 0.5491(4) 0.089(3) Uani 1 1 d . . .
C21 C 0.7476(4) 0.4754(6) 0.4211(4) 0.068(2) Uani 1 1 d . A .
H21A H 0.7727 0.4526 0.4461 0.081 Uiso 1 1 calc R . .
H21B H 0.7223 0.4291 0.4169 0.081 Uiso 1 1 calc R . .
C22 C 0.7704(4) 0.4903(7) 0.3692(4) 0.074(3) Uani 1 1 d . . .
H22A H 0.7468 0.5217 0.3459 0.089 Uiso 0.65 1 calc PR A 1
H22B H 0.7989 0.5295 0.3745 0.089 Uiso 0.65 1 calc PR A 1
H22C H 0.7604 0.5495 0.3560 0.089 Uiso 0.35 1 calc PR A 2
H22D H 0.8061 0.4912 0.3747 0.089 Uiso 0.35 1 calc PR A 2
C23 C 0.6791(3) 0.5324(5) 0.4726(3) 0.0577(19) Uani 1 1 d . . .
H23A H 0.6877 0.4931 0.5025 0.069 Uiso 1 1 calc R . .
H23B H 0.6574 0.4988 0.4483 0.069 Uiso 1 1 calc R . .
C24 C 0.6516(3) 0.6138(5) 0.4930(3) 0.0559(18) Uani 1 1 d . . .
H24A H 0.6700 0.6390 0.5234 0.067 Uiso 1 1 calc R . .
H24B H 0.6500 0.6595 0.4652 0.067 Uiso 1 1 calc R . .
C25 C 0.7611(3) 0.6147(6) 0.4750(3) 0.0601(19) Uani 1 1 d . . .
H25A H 0.7448 0.6713 0.4832 0.072 Uiso 1 1 calc R . .
H25B H 0.7881 0.6287 0.4516 0.072 Uiso 1 1 calc R . .
C26 C 0.7831(4) 0.5775(7) 0.5261(4) 0.082(3) Uani 1 1 d . . .
H26A H 0.7570 0.5673 0.5514 0.098 Uiso 1 1 calc R . .
H26B H 0.7990 0.5200 0.5192 0.098 Uiso 1 1 calc R . .

loop_
_atom_site_aniso_label
_atom_site_aniso_U_11
_atom_site_aniso_U_22
_atom_site_aniso_U_33
_atom_site_aniso_U_23
_atom_site_aniso_U_13
_atom_site_aniso_U_12
Ge1 0.0401(3) 0.0287(3) 0.0370(3) 0.0015(2) -0.0032(3) -0.0036(2)
Ge2 0.0430(4) 0.0255(3) 0.0334(3) 0.0008(2) 0.0002(3) -0.0032(2)
Ge3 0.0364(3) 0.0305(3) 0.0339(3) 0.0000(2) -0.0027(2) 0.0001(2)
Ni1 0.0538(5) 0.0414(4) 0.0414(4) 0.0006(3) 0.0035(4) 0.0068(4)
Ni2 0.0552(5) 0.0397(4) 0.0357(4) 0.0008(3) 0.0045(4) 0.0033(4)
V1 0.0367(5) 0.0330(5) 0.0338(5) 0.0017(4) 0.0012(4) -0.0014(4)
V2 0.0392(5) 0.0288(5) 0.0311(5) -0.0013(4) 0.0013(4) 0.0025(4)
V3 0.0413(5) 0.0273(5) 0.0309(5) -0.0024(4) 0.0001(4) 0.0005(4)
V4 0.0374(5) 0.0281(5) 0.0333(5) 0.0002(4) 0.0008(4) -0.0020(4)
V5 0.0373(5) 0.0275(4) 0.0268(4) 0.0001(3) -0.0006(4) -0.0004(4)
V6 0.0426(5) 0.0271(5) 0.0319(5) 0.0015(4) -0.0033(4) -0.0015(4)
V7 0.0402(5) 0.0282(5) 0.0308(5) 0.0027(4) 0.0000(4) -0.0031(4)
V8 0.0410(8) 0.0253(6) 0.0316(7) 0.000 -0.0032(6) 0.000
O1 0.042(2) 0.033(2) 0.038(2) 0.0006(17) -0.0049(18) 0.0008(18)
O2 0.043(2) 0.032(2) 0.034(2) 0.0007(16) -0.0030(17) 0.0022(17)
O3 0.045(2) 0.029(2) 0.040(2) 0.0018(17) 0.0033(18) -0.0016(17)
O4 0.044(2) 0.033(2) 0.039(2) 0.0006(17) -0.0023(18) -0.0007(18)
O5 0.037(2) 0.052(3) 0.044(2) 0.003(2) 0.0027(19) -0.004(2)
O6 0.044(2) 0.029(2) 0.037(2) -0.0031(16) -0.0021(18) -0.0024(17)
O7 0.040(2) 0.033(2) 0.038(2) 0.0017(17) 0.0029(17) 0.0004(17)
O8 0.054(3) 0.046(3) 0.042(2) -0.006(2) 0.009(2) 0.008(2)
O9 0.045(2) 0.029(2) 0.040(2) 0.0024(17) 0.0038(18) 0.0034(17)
O10 0.043(2) 0.030(2) 0.036(2) -0.0011(16) 0.0017(17) -0.0008(17)
O11 0.061(3) 0.039(2) 0.041(2) -0.0101(19) -0.003(2) 0.002(2)
O12 0.046(3) 0.039(2) 0.058(3) -0.001(2) -0.001(2) -0.010(2)
O13 0.051(2) 0.035(2) 0.0271(19) 0.0004(16) -0.0003(17) 0.0023(18)
O14 0.043(2) 0.031(2) 0.038(2) -0.0015(17) 0.0008(18) -0.0028(17)
O15 0.041(2) 0.032(2) 0.034(2) -0.0020(16) -0.0005(17) -0.0001(17)
O16 0.041(2) 0.031(2) 0.040(2) 0.0012(17) -0.0033(18) 0.0006(17)
O17 0.043(2) 0.038(2) 0.036(2) 0.0005(17) -0.0046(18) -0.0006(18)
O18 0.070(3) 0.034(2) 0.050(3) 0.011(2) -0.016(2) -0.004(2)
O19 0.055(3) 0.043(2) 0.038(2) 0.0092(19) 0.003(2) -0.008(2)
O20 0.052(4) 0.029(3) 0.039(3) 0.000 -0.002(3) 0.000
O21 0.051(3) 0.032(2) 0.056(3) 0.003(2) 0.003(2) -0.006(2)
O22 0.050(4) 0.025(3) 0.042(3) 0.000 -0.002(3) 0.000
O23 0.051(3) 0.039(2) 0.050(3) 0.000(2) 0.006(2) -0.011(2)
O24 0.048(3) 0.042(2) 0.047(3) -0.003(2) -0.009(2) -0.004(2)
O25 0.040(2) 0.034(2) 0.041(2) -0.0010(17) -0.0028(18) 0.0047(18)
O26 0.22(2) 0.200(18) 0.104(11) 0.000 0.029(12) 0.000
O27 0.059(4) 0.032(3) 0.169(7) 0.011(3) -0.005(4) -0.005(2)
N1 0.055(4) 0.061(4) 0.053(4) 0.005(3) 0.001(3) -0.010(3)
N2 0.053(4) 0.051(3) 0.047(3) 0.003(3) -0.001(3) 0.006(3)
N3 0.085(5) 0.057(4) 0.056(4) 0.006(3) 0.001(4) -0.003(4)
N4 0.073(5) 0.104(6) 0.069(5) -0.013(5) -0.002(4) 0.040(5)
C1 0.062(5) 0.055(4) 0.060(5) -0.010(4) 0.004(4) -0.018(4)
C2 0.054(4) 0.064(5) 0.050(4) -0.008(3) 0.004(3) -0.007(4)
C3 0.098(7) 0.047(4) 0.073(6) 0.016(4) -0.007(5) -0.007(4)
C4 0.109(8) 0.069(6) 0.070(6) 0.022(5) -0.016(5) -0.023(6)
C5 0.057(5) 0.132(9) 0.063(5) 0.006(6) 0.007(4) -0.028(6)
C6 0.056(5) 0.171(13) 0.067(6) -0.010(7) 0.011(5) 0.024(7)
N11 0.061(4) 0.042(3) 0.041(3) 0.003(2) 0.007(3) 0.003(3)
N12 0.055(4) 0.059(4) 0.047(3) -0.003(3) 0.002(3) -0.005(3)
N13 0.066(4) 0.061(4) 0.041(3) -0.005(3) 0.007(3) -0.019(3)
N14 0.070(4) 0.047(3) 0.053(4) 0.011(3) 0.007(3) 0.006(3)
C11 0.105(7) 0.036(4) 0.046(4) -0.002(3) 0.012(4) -0.013(4)
C12 0.080(6) 0.055(5) 0.070(5) -0.021(4) 0.017(4) -0.021(4)
C13 0.069(5) 0.072(5) 0.051(4) 0.004(4) 0.010(4) 0.021(4)
C14 0.060(5) 0.091(6) 0.054(5) -0.006(4) 0.001(4) -0.001(5)
C15 0.072(5) 0.054(4) 0.041(4) -0.001(3) 0.010(3) 0.006(4)
C16 0.079(6) 0.053(4) 0.043(4) 0.001(3) 0.012(4) -0.004(4)
N21 0.059(4) 0.047(3) 0.051(3) -0.008(3) 0.001(3) 0.005(3)
N22 0.050(6) 0.043(5) 0.058(6) -0.008(4) 0.010(5) -0.001(5)
N22' 0.048(12) 0.052(12) 0.076(14) 0.005(10) 0.006(11) -0.010(10)
N23 0.073(4) 0.044(3) 0.052(3) 0.007(3) 0.007(3) 0.001(3)
N24 0.098(7) 0.088(6) 0.081(6) 0.003(5) -0.011(5) -0.026(5)
C21 0.081(6) 0.054(5) 0.068(5) -0.012(4) 0.013(5) 0.013(4)
C22 0.077(6) 0.071(6) 0.075(6) -0.028(5) 0.010(5) -0.007(5)
C23 0.067(5) 0.050(4) 0.057(4) 0.000(3) 0.011(4) 0.005(4)
C24 0.063(5) 0.049(4) 0.055(4) 0.001(3) 0.007(4) 0.007(4)
C25 0.056(5) 0.062(5) 0.062(5) -0.002(4) 0.001(4) -0.001(4)
C26 0.094(7) 0.083(7) 0.068(6) 0.003(5) -0.020(5) -0.015(6)

loop_
_atom_type_symbol
_atom_type_description
_atom_type_scat_dispersion_real
_atom_type_scat_dispersion_imag
_atom_type_scat_source
C C 0.0033 0.0016 'International Tables Vol C Tables 4.2.6.8 and 6.1.1.4'
H H 0.0000 0.0000 'International Tables Vol C Tables 4.2.6.8 and 6.1.1.4'
N N 0.0061 0.0033 'International Tables Vol C Tables 4.2.6.8 and 6.1.1.4'
O O 0.0106 0.0060 'International Tables Vol C Tables 4.2.6.8 and 6.1.1.4'
V V 0.3005 0.5294 'International Tables Vol C Tables 4.2.6.8 and 6.1.1.4'
Ni Ni 0.3393 1.1124 'International Tables Vol C Tables 4.2.6.8 and 6.1.1.4'
Ge Ge 0.1547 1.8001 'International Tables Vol C Tables 4.2.6.8 and 6.1.1.4'

loop_
_geom_angle_atom_site_label_1
_geom_angle_atom_site_label_2
_geom_angle_atom_site_label_3
_geom_angle
_geom_angle_site_symmetry_1
_geom_angle_site_symmetry_3
O21 Ge1 O1 117.1(2) . .
O21 Ge1 O17 114.7(2) . .
O1 Ge1 O17 105.7(2) . .
O21 Ge1 O25 109.1(2) . 2_655
O1 Ge1 O25 105.25(19) . 2_655
O17 Ge1 O25 103.68(19) . 2_655
O23 Ge2 O6 110.1(2) . .
O23 Ge2 O9 111.8(2) . .
O6 Ge2 O9 109.95(19) . .
O23 Ge2 O22 111.2(2) . .
O6 Ge2 O22 107.59(17) . .
O9 Ge2 O22 106.07(16) . .
O24 Ge3 O14 113.1(2) . .
O24 Ge3 O2 109.2(2) . .
O14 Ge3 O2 110.7(2) . .
O24 Ge3 O25 109.3(2) . .
O14 Ge3 O25 107.4(2) . .
O2 Ge3 O25 107.10(19) . .
N1 Ni1 N4 83.5(3) . .
N1 Ni1 N22' 166.5(7) . .
N4 Ni1 N22' 87.1(7) . .
N1 Ni1 N2 84.1(2) . .
N4 Ni1 N2 91.0(3) . .
N22' Ni1 N2 86.4(7) . .
N1 Ni1 O5 90.7(2) . 3_545
N4 Ni1 O5 174.2(3) . 3_545
N22' Ni1 O5 98.6(7) . 3_545
N2 Ni1 O5 88.1(2) . 3_545
N1 Ni1 N3 82.0(3) . .
N4 Ni1 N3 95.6(3) . .
N22' Ni1 N3 108.6(7) . .
N2 Ni1 N3 163.8(3) . .
O5 Ni1 N3 83.8(3) 3_545 .
N1 Ni1 N22 169.6(4) . .
N4 Ni1 N22 106.9(4) . .
N22' Ni1 N22 22.1(6) . .
N2 Ni1 N22 95.5(3) . .
O5 Ni1 N22 78.9(3) 3_545 .
N3 Ni1 N22 96.7(4) . .
N11 Ni2 N12 84.0(3) . .
N11 Ni2 N23 176.7(2) . .
N12 Ni2 N23 98.0(3) . .
N11 Ni2 N14 84.0(2) . .
N12 Ni2 N14 95.6(3) . .
N23 Ni2 N14 98.4(2) . .
N11 Ni2 N13 82.4(3) . .
N12 Ni2 N13 163.0(3) . .
N23 Ni2 N13 95.1(3) . .
N14 Ni2 N13 93.1(3) . .
N11 Ni2 O13 92.13(19) . .
N12 Ni2 O13 84.1(2) . .
N23 Ni2 O13 85.5(2) . .
N14 Ni2 O13 176.1(2) . .
N13 Ni2 O13 86.2(2) . .
O5 V1 O4 111.0(2) . .
O5 V1 O3 109.1(2) . 2_655
O4 V1 O3 83.58(18) . 2_655
O5 V1 O1 109.9(2) . .
O4 V1 O1 79.13(17) . .
O3 V1 O1 140.81(19) 2_655 .
O5 V1 O2 106.0(2) . 2_655
O4 V1 O2 142.59(19) . 2_655
O3 V1 O2 79.47(17) 2_655 2_655
O1 V1 O2 93.47(17) . 2_655
O5 V1 V2 109.50(17) . .
O4 V1 V2 42.21(13) . .
O3 V1 V2 42.57(13) 2_655 .
O1 V1 V2 117.72(13) . .
O2 V1 V2 118.88(13) 2_655 .
O5 V1 V4 111.64(17) . 2_655
O4 V1 V4 116.09(14) . 2_655
O3 V1 V4 38.33(13) 2_655 2_655
O1 V1 V4 124.95(13) . 2_655
O2 V1 V4 41.18(12) 2_655 2_655
V2 V1 V4 79.52(4) . 2_655
O5 V1 V7 115.89(17) . .
O4 V1 V7 37.87(13) . .
O3 V1 V7 114.87(14) 2_655 .
O1 V1 V7 41.28(12) . .
O2 V1 V7 125.66(13) 2_655 .
V2 V1 V7 78.38(4) . .
V4 V1 V7 131.91(4) 2_655 .
O8 V2 O7 111.6(2) . .
O8 V2 O4 105.5(2) . .
O7 V2 O4 90.02(18) . .
O8 V2 O3 109.3(2) . 2_655
O7 V2 O3 139.07(18) . 2_655
O4 V2 O3 81.59(17) . 2_655
O8 V2 O6 107.5(2) . 2_655
O7 V2 O6 76.42(17) . 2_655
O4 V2 O6 146.94(18) . 2_655
O3 V2 O6 89.15(17) 2_655 2_655
O8 V2 V1 105.63(19) . .
O7 V2 V1 125.08(13) . .
O4 V2 V1 40.83(13) . .
O3 V2 V1 41.93(12) 2_655 .
O6 V2 V1 127.96(12) 2_655 .
O8 V2 V3 113.64(19) . .
O7 V2 V3 36.15(12) . .
O4 V2 V3 121.51(14) . .
O3 V2 V3 120.74(13) 2_655 .
O6 V2 V3 40.33(12) 2_655 .
V1 V2 V3 140.68(4) . .
O11 V3 O7 111.7(2) . .
O11 V3 O10 108.8(2) . .
O7 V3 O10 83.84(18) . .
O11 V3 O9 109.7(2) . .
O7 V3 O9 138.35(18) . .
O10 V3 O9 79.20(17) . .
O11 V3 O6 111.1(2) . 2_655
O7 V3 O6 76.93(17) . 2_655
O10 V3 O6 139.72(17) . 2_655
O9 V3 O6 92.14(18) . 2_655
O11 V3 V5 109.51(18) . .
O7 V3 V5 42.01(13) . .
O10 V3 V5 43.14(12) . .
O9 V3 V5 117.81(12) . .
O6 V3 V5 115.53(12) 2_655 .
O11 V3 V4 112.78(19) . .
O7 V3 V4 115.29(13) . .
O10 V3 V4 38.39(12) . .
O9 V3 V4 40.95(12) . .
O6 V3 V4 124.04(13) 2_655 .
V5 V3 V4 79.74(4) . .
O11 V3 V2 116.15(19) . .
O7 V3 V2 36.67(13) . .
O10 V3 V2 114.36(13) . .
O9 V3 V2 122.50(13) . .
O6 V3 V2 40.32(12) 2_655 .
V5 V3 V2 77.20(4) . .
V4 V3 V2 130.42(4) . .
O12 V4 O10 115.3(2) . .
O12 V4 O3 112.1(2) . .
O10 V4 O3 132.57(18) . .
O12 V4 O9 106.4(2) . .
O10 V4 O9 79.54(17) . .
O3 V4 O9 89.28(18) . .
O12 V4 O2 102.4(2) . .
O10 V4 O2 89.28(17) . .
O3 V4 O2 78.85(17) . .
O9 V4 O2 151.21(18) . .
O12 V4 V3 115.12(18) . .
O10 V4 V3 38.57(12) . .
O3 V4 V3 118.41(14) . .
O9 V4 V3 41.11(12) . .
O2 V4 V3 124.48(13) . .
O12 V4 V1 111.17(18) . 2_655
O10 V4 V1 117.35(13) . 2_655
O3 V4 V1 38.20(12) . 2_655
O9 V4 V1 123.70(13) . 2_655
O2 V4 V1 40.69(12) . 2_655
V3 V4 V1 133.71(4) . 2_655
O13 V5 O7 106.2(2) . .
O13 V5 O15 106.5(2) . .
O7 V5 O15 90.76(18) . .
O13 V5 O10 110.7(2) . .
O7 V5 O10 83.53(18) . .
O15 V5 O10 142.50(17) . .
O13 V5 O14 105.6(2) . .
O7 V5 O14 147.92(18) . .
O15 V5 O14 76.78(17) . .
O10 V5 O14 88.68(17) . .
O13 V5 V3 106.87(15) . .
O7 V5 V3 42.04(13) . .
O15 V5 V3 128.13(13) . .
O10 V5 V3 42.79(12) . .
O14 V5 V3 128.69(12) . .
O13 V5 V6 109.67(15) . .
O7 V5 V6 122.59(13) . .
O15 V5 V6 36.77(12) . .
O10 V5 V6 121.35(13) . .
O14 V5 V6 40.04(12) . .
V3 V5 V6 143.43(4) . .
O18 V6 O15 109.9(2) . .
O18 V6 O16 111.9(2) . 2_655
O15 V6 O16 83.22(18) . 2_655
O18 V6 O17 111.7(2) . 2_655
O15 V6 O17 138.28(18) . 2_655
O16 V6 O17 78.76(18) 2_655 2_655
O18 V6 O14 107.3(2) . .
O15 V6 O14 77.98(18) . .
O16 V6 O14 140.32(18) 2_655 .
O17 V6 O14 92.57(18) 2_655 .
O18 V6 V7 111.4(2) . .
O15 V6 V7 41.87(13) . .
O16 V6 V7 42.35(13) 2_655 .
O17 V6 V7 116.35(13) 2_655 .
O14 V6 V7 116.08(13) . .
O18 V6 V8 117.60(18) . .
O15 V6 V8 113.93(13) . .
O16 V6 V8 38.35(13) 2_655 .
O17 V6 V8 40.44(12) 2_655 .
O14 V6 V8 123.31(13) . .
V7 V6 V8 78.35(3) . .
O18 V6 V5 113.22(18) . .
O15 V6 V5 37.39(13) . .
O16 V6 V5 114.18(13) 2_655 .
O17 V6 V5 122.45(13) 2_655 .
O14 V6 V5 40.61(12) . .
V7 V6 V5 77.44(4) . .
V8 V6 V5 128.69(4) . .
O19 V7 O4 109.0(2) . .
O19 V7 O15 107.0(2) . .
O4 V7 O15 89.92(18) . .
O19 V7 O16 108.6(2) . 2_655
O4 V7 O16 142.20(19) . 2_655
O15 V7 O16 81.86(17) . 2_655
O19 V7 O1 106.3(2) . .
O4 V7 O1 77.36(17) . .
O15 V7 O1 146.63(18) . .
O16 V7 O1 89.52(18) 2_655 .
O19 V7 V6 106.92(18) . .
O4 V7 V6 125.87(14) . .
O15 V7 V6 40.91(12) . .
O16 V7 V6 41.93(12) 2_655 .
O1 V7 V6 127.88(13) . .
O19 V7 V1 111.82(18) . .
O4 V7 V1 36.89(13) . .
O15 V7 V1 121.49(13) . .
O16 V7 V1 122.12(13) 2_655 .
O1 V7 V1 40.50(12) . .
V6 V7 V1 141.22(4) . .
O20 V8 O16 110.86(13) . .
O20 V8 O16 110.86(13) . 2_655
O16 V8 O16 138.3(3) . 2_655
O20 V8 O17 104.20(13) . 2_655
O16 V8 O17 90.57(18) . 2_655
O16 V8 O17 79.36(18) 2_655 2_655
O20 V8 O17 104.20(13) . .
O16 V8 O17 79.36(18) . .
O16 V8 O17 90.57(18) 2_655 .
O17 V8 O17 151.6(3) 2_655 .
O20 V8 V6 111.98(3) . .
O16 V8 V6 120.91(13) . .
O16 V8 V6 38.72(13) 2_655 .
O17 V8 V6 40.67(13) 2_655 .
O17 V8 V6 125.09(13) . .
O20 V8 V6 111.98(3) . 2_655
O16 V8 V6 38.72(13) . 2_655
O16 V8 V6 120.91(13) 2_655 2_655
O17 V8 V6 125.09(13) 2_655 2_655
O17 V8 V6 40.67(13) . 2_655
V6 V8 V6 136.04(6) . 2_655
Ge1 O1 V1 135.1(2) . .
Ge1 O1 V7 125.6(2) . .
V1 O1 V7 98.22(18) . .
Ge3 O2 V1 132.2(2) . 2_655
Ge3 O2 V4 125.4(2) . .
V1 O2 V4 98.13(17) 2_655 .
V1 O3 V4 103.5(2) 2_655 .
V1 O3 V2 95.50(18) 2_655 2_655
V4 O3 V2 152.9(3) . 2_655
V1 O4 V7 105.2(2) . .
V1 O4 V2 96.96(19) . .
V7 O4 V2 149.1(3) . .
V1 O5 Ni1 151.0(3) . 3_455
Ge2 O6 V2 125.9(2) . 2_655
Ge2 O6 V3 132.7(2) . 2_655
V2 O6 V3 99.35(17) 2_655 2_655
V5 O7 V3 95.95(19) . .
V5 O7 V2 149.3(2) . .
V3 O7 V2 107.2(2) . .
Ge2 O9 V4 125.7(2) . .
Ge2 O9 V3 134.0(2) . .
V4 O9 V3 97.95(18) . .
V4 O10 V3 103.04(19) . .
V4 O10 V5 152.3(2) . .
V3 O10 V5 94.07(19) . .
V5 O13 Ni2 148.7(3) . .
Ge3 O14 V6 132.2(2) . .
Ge3 O14 V5 126.6(2) . .
V6 O14 V5 99.35(19) . .
V6 O15 V5 105.8(2) . .
V6 O15 V7 97.22(18) . .
V5 O15 V7 147.9(2) . .
V8 O16 V6 102.9(2) . 2_655
V8 O16 V7 148.7(2) . 2_655
V6 O16 V7 95.72(18) 2_655 2_655
Ge1 O17 V8 124.9(2) . .
Ge1 O17 V6 134.7(2) . 2_655
V8 O17 V6 98.9(2) . 2_655
Ge2 O22 Ge2 115.2(3) . 2_655
Ge3 O25 Ge1 117.1(2) . 2_655
C1 N1 C5 111.9(7) . .
C1 N1 C3 111.5(7) . .
C5 N1 C3 112.5(7) . .
C1 N1 Ni1 105.3(4) . .
C5 N1 Ni1 109.7(6) . .
C3 N1 Ni1 105.5(5) . .
C2 N2 Ni1 109.0(5) . .
C4 N3 Ni1 109.9(5) . .
C6 N4 Ni1 106.8(6) . .
N1 C1 C2 110.3(7) . .
N2 C2 C1 109.4(6) . .
N1 C3 C4 110.3(8) . .
N3 C4 C3 110.8(8) . .
N1 C5 C6 112.6(8) . .
N4 C6 C5 109.7(8) . .
C13 N11 C15 112.9(6) . .
C13 N11 C11 110.8(6) . .
C15 N11 C11 111.6(6) . .
C13 N11 Ni2 106.8(5) . .
C15 N11 Ni2 109.1(4) . .
C11 N11 Ni2 105.3(5) . .
C12 N12 Ni2 109.2(5) . .
C14 N13 Ni2 110.1(5) . .
C16 N14 Ni2 105.9(4) . .
C12 C11 N11 109.7(6) . .
C11 C12 N12 109.9(6) . .
N11 C13 C14 110.6(7) . .
N13 C14 C13 112.0(7) . .
N11 C15 C16 112.1(6) . .
N14 C16 C15 109.5(6) . .
C21 N21 C23 110.5(6) . .
C21 N21 C25 113.2(7) . .
C23 N21 C25 116.3(6) . .
C22 N22 Ni1 123.7(8) . .
C22 N22' Ni1 131.8(15) . .
C24 N23 Ni2 113.2(5) . .
C22 C21 N21 114.7(8) . .
N22' C22 N22 34.4(9) . .
N22' C22 C21 115.4(12) . .
N22 C22 C21 114.7(9) . .
N21 C23 C24 112.9(6) . .
N23 C24 C23 112.6(7) . .
N21 C25 C26 117.6(7) . .
N24 C26 C25 109.9(8) . .

loop_
_geom_bond_atom_site_label_1
_geom_bond_atom_site_label_2
_geom_bond_distance
_geom_bond_site_symmetry_2
Ge1 O21 1.693(4) .
Ge1 O1 1.762(4) .
Ge1 O17 1.769(5) .
Ge1 O25 1.784(4) 2_655
Ge2 O23 1.729(4) .
Ge2 O6 1.743(4) .
Ge2 O9 1.750(4) .
Ge2 O22 1.762(3) .
Ge3 O24 1.729(4) .
Ge3 O14 1.737(4) .
Ge3 O2 1.747(4) .
Ge3 O25 1.761(4) .
Ni1 N1 2.077(7) .
Ni1 N4 2.082(8) .
Ni1 N22' 2.10(2) .
Ni1 N2 2.105(6) .
Ni1 O5 2.121(5) 3_545
Ni1 N3 2.135(7) .
Ni1 N22 2.192(10) .
Ni2 N11 2.083(6) .
Ni2 N12 2.088(6) .
Ni2 N23 2.092(6) .
Ni2 N14 2.100(6) .
Ni2 N13 2.120(6) .
Ni2 O13 2.157(4) .
V1 O5 1.622(5) .
V1 O4 1.890(4) .
V1 O3 1.926(4) 2_655
V1 O1 1.994(4) .
V1 O2 1.995(4) 2_655
V1 V2 2.8697(14) .
V1 V4 3.0292(14) 2_655
V1 V7 3.0384(14) .
V2 O8 1.604(4) .
V2 O7 1.935(4) .
V2 O4 1.942(4) .
V2 O3 1.950(4) 2_655
V2 O6 2.030(4) 2_655
V2 V3 3.0949(15) .
V3 O11 1.605(4) .
V3 O7 1.911(4) .
V3 O10 1.933(4) .
V3 O9 2.005(4) .
V3 O6 2.030(4) 2_655
V3 V5 2.8382(13) .
V3 V4 3.0199(14) .
V4 O12 1.606(5) .
V4 O10 1.925(4) .
V4 O3 1.932(4) .
V4 O9 1.998(4) .
V4 O2 2.015(4) .
V4 V1 3.0292(14) 2_655
V5 O13 1.617(4) .
V5 O7 1.910(4) .
V5 O15 1.938(4) .
V5 O10 1.946(4) .
V5 O14 2.026(4) .
V5 V6 3.0703(13) .
V6 O18 1.615(4) .
V6 O15 1.910(4) .
V6 O16 1.944(4) 2_655
V6 O17 1.998(4) 2_655
V6 O14 2.002(4) .
V6 V7 2.8942(15) .
V6 V8 3.0285(11) .
V7 O19 1.609(4) .
V7 O4 1.933(4) .
V7 O15 1.947(4) .
V7 O16 1.959(4) 2_655
V7 O1 2.025(4) .
V8 O20 1.615(6) .
V8 O16 1.928(4) .
V8 O16 1.928(4) 2_655
V8 O17 1.988(4) 2_655
V8 O17 1.988(4) .
V8 V6 3.0285(11) 2_655
O2 V1 1.995(4) 2_655
O3 V1 1.926(4) 2_655
O3 V2 1.950(4) 2_655
O5 Ni1 2.121(5) 3_455
O6 V2 2.030(4) 2_655
O6 V3 2.030(4) 2_655
O16 V6 1.944(4) 2_655
O16 V7 1.959(4) 2_655
O17 V6 1.998(4) 2_655
O22 Ge2 1.762(3) 2_655
O25 Ge1 1.784(4) 2_655
N1 C1 1.481(10) .
N1 C5 1.483(11) .
N1 C3 1.487(10) .
N2 C2 1.484(10) .
N3 C4 1.481(11) .
N4 C6 1.465(15) .
C1 C2 1.524(11) .
C3 C4 1.496(14) .
C5 C6 1.520(17) .
N11 C13 1.451(10) .
N11 C15 1.492(9) .
N11 C11 1.511(9) .
N12 C12 1.501(10) .
N13 C14 1.460(11) .
N14 C16 1.489(10) .
C11 C12 1.488(13) .
C13 C14 1.536(13) .
C15 C16 1.509(10) .
N21 C21 1.478(9) .
N21 C23 1.479(10) .
N21 C25 1.493(10) .
N22 C22 1.409(13) .
N22' C22 1.39(2) .
N23 C24 1.480(10) .
N24 C26 1.482(12) .
C21 C22 1.469(13) .
C23 C24 1.510(10) .
C25 C26 1.497(12) .
